data_8101845
loop_
_publ_author_name
'T.-J. Cai'
'Y.-F. Long'
'Q. Deng'
'Z.-S. Peng'

_publ_section_title
;
Crystal structure of (N-benzoyl-N'-(2-pyridylmethylene)hydrazine)bis
(trimethylphosphine)copper(I) tetrafluoro- borate, [Cu(C~12~H~10~N~4~O)
{P(C~6~H~5~)~3~}~2~]BF~4~
;
_journal_issue 3
_journal_name_full 'Zeitschrift f\"ur Kristallographie - New Crystal Structures'
_journal_page_first 506
_journal_page_last 508
_journal_volume 220
_journal_year 2005
_chemical_formula_sum 'C48 H40 B Cu F4 N4 O P2'
_chemical_formula_weight 901.12
_chemical_name_systematic
; 
[N-benzoyl-N'-(2-pyridylmethylene)hydrazine]bis(trimethylphosphine)copper(I) 
tetrafluoroborate 
;
_space_group_IT_number 2
_symmetry_cell_setting triclinic
_symmetry_space_group_name_Hall '-P 1'
_symmetry_space_group_name_H-M 'P -1'
_atom_sites_solution_hydrogens geom
_atom_sites_solution_primary direct
_atom_sites_solution_secondary difmap
_audit_creation_method SHELXL-97
_cell_angle_alpha 99.617(4)
_cell_angle_beta 96.925(4)
_cell_angle_gamma 96.039(3)
_cell_formula_units_Z 2
_cell_length_a 11.909(2)
_cell_length_b 13.046(2)
_cell_length_c 15.144(3)
_cell_measurement_reflns_used 1215
_cell_measurement_temperature 293(2)
_cell_measurement_theta_max 17.46
_cell_measurement_theta_min 2.29
_cell_volume 2283.9(7)
_computing_cell_refinement 'Bruker SMART'
_computing_data_collection 'Bruker SMART'
_computing_data_reduction 'Bruker SAINT'
_computing_molecular_graphics 'Bruker SHELXTL'
_computing_publication_material 'Bruker SHELXTL'
_computing_structure_refinement 'SHELXL-97 (Sheldrick, 1997)'
_computing_structure_solution 'SHELXS-97 (Sheldrick, 1990)'
_diffrn_ambient_temperature 293(2)
_diffrn_measured_fraction_theta_full 0.997
_diffrn_measured_fraction_theta_max 0.997
_diffrn_measurement_device_type 'Bruker SNMART CCD'
_diffrn_measurement_method phi/omega
_diffrn_radiation_monochromator graphite
_diffrn_radiation_source 'fine-focus sealed tube'
_diffrn_radiation_type MoK\a
_diffrn_radiation_wavelength 0.71073
_diffrn_reflns_av_R_equivalents 0.0379
_diffrn_reflns_av_sigmaI/netI 0.0744
_diffrn_reflns_limit_h_max 11
_diffrn_reflns_limit_h_min -11
_diffrn_reflns_limit_k_max 12
_diffrn_reflns_limit_k_min -13
_diffrn_reflns_limit_l_max 15
_diffrn_reflns_limit_l_min -13
_diffrn_reflns_number 7944
_diffrn_reflns_theta_full 20.91
_diffrn_reflns_theta_max 20.91
_diffrn_reflns_theta_min 1.60
_diffrn_standards_decay_% no
_exptl_absorpt_coefficient_mu 0.604
_exptl_absorpt_correction_T_max 0.8490
_exptl_absorpt_correction_T_min 0.8209
_exptl_absorpt_correction_type none
_exptl_crystal_colour red
_exptl_crystal_density_diffrn 1.310
_exptl_crystal_density_meas 0
_exptl_crystal_density_method 'not measured'
_exptl_crystal_description block
_exptl_crystal_F_000 928
_exptl_crystal_size_max 0.34
_exptl_crystal_size_mid 0.30
_exptl_crystal_size_min 0.28
_refine_diff_density_max 0.267
_refine_diff_density_min -0.262
_refine_diff_density_rms 0.050
_refine_ls_extinction_method none
_refine_ls_goodness_of_fit_ref 1.046
_refine_ls_hydrogen_treatment constr
_refine_ls_matrix_type full
_refine_ls_number_parameters 590
_refine_ls_number_reflns 4818
_refine_ls_number_restraints 20
_refine_ls_restrained_S_all 1.045
_refine_ls_R_factor_all 0.0843
_refine_ls_R_factor_gt 0.0481
_refine_ls_shift/su_max 0.000
_refine_ls_shift/su_mean 0.000
_refine_ls_structure_factor_coef Fsqd
_refine_ls_weighting_details 'calc w=1/[\s^2^(Fo^2^)+(0.0580P)^2^+0.0000P] where P=(Fo^2^+2Fc^2^)/3'
_refine_ls_weighting_scheme calc
_refine_ls_wR_factor_gt 0.1087
_refine_ls_wR_factor_ref 0.1226
_reflns_number_gt 3246
_reflns_number_total 4818
_reflns_threshold_expression >2sigma(I)
_cod_data_source_file 1267-1621.cff
_cod_data_source_block '[Cu(C12H10N4O)(PPh3)2]BF4'
_cod_depositor_comments
;
The following automatic conversions were performed:
'_symmetry_cell_setting' value 'Triclinic' changed to 'triclinic'
according to '/home/saulius/struct/CIF-dictionaries/cif_core.dic'
dictionary named 'cif_core.dic' version 2.4.1 from 2010-06-29.

Automatic conversion script
Id: cif_fix_enum 1555 2011-01-17 13:19:09Z saulius 
;
_cod_original_sg_symbol_H-M P-1
_cod_database_code 8101845

loop_
_symmetry_equiv_pos_as_xyz
'x, y, z'
'-x, -y, -z'

loop_
_atom_site_label
_atom_site_type_symbol
_atom_site_fract_x
_atom_site_fract_y
_atom_site_fract_z
_atom_site_U_iso_or_equiv
_atom_site_adp_type
_atom_site_occupancy
_atom_site_symmetry_multiplicity
_atom_site_Wyckoff_symbol
_atom_site_calc_flag
_atom_site_refinement_flags
_atom_site_disorder_assembly
_atom_site_disorder_group
Cu Cu 0.70372(5) 0.65708(5) 0.24382(4) 0.0545(3) Uani 1 2 i d . . .
P1 P 0.87639(11) 0.59881(10) 0.24815(9) 0.0494(4) Uani 1 2 i d . . .
P2 P 0.70462(11) 0.83157(10) 0.29585(10) 0.0555(4) Uani 1 2 i d . . .
N1 N 0.5815(4) 0.6395(3) 0.1232(3) 0.0536(11) Uani 1 2 i d . . .
N2 N 0.5661(4) 0.5489(3) 0.2681(3) 0.0540(11) Uani 1 2 i d . . .
N3 N 0.5588(4) 0.4937(3) 0.3375(3) 0.0618(12) Uani 1 2 i d . . .
H3A H 0.4981 0.4516 0.3376 0.074 Uiso 1 2 i calc R . .
N4 N 0.6290(5) 0.3166(5) 0.6113(4) 0.0916(17) Uani 1 2 i d . . .
O1 O 0.7302(3) 0.5687(3) 0.4106(2) 0.0753(12) Uani 1 2 i d . . .
C1 C 0.5824(5) 0.6890(4) 0.0533(4) 0.0639(16) Uani 1 2 i d . . .
H1 H 0.6497 0.7292 0.0480 0.077 Uiso 1 2 i calc R . .
C2 C 0.4893(6) 0.6844(5) -0.0119(4) 0.0774(18) Uani 1 2 i d . . .
H2 H 0.4936 0.7210 -0.0593 0.093 Uiso 1 2 i calc R . .
C3 C 0.3900(6) 0.6241(5) -0.0046(4) 0.0814(19) Uani 1 2 i d . . .
H3 H 0.3257 0.6187 -0.0474 0.098 Uiso 1 2 i calc R . .
C4 C 0.3878(5) 0.5722(4) 0.0671(4) 0.0691(17) Uani 1 2 i d . . .
H4 H 0.3217 0.5307 0.0729 0.083 Uiso 1 2 i calc R . .
C5 C 0.4834(5) 0.5815(4) 0.1302(4) 0.0551(14) Uani 1 2 i d . . .
C6 C 0.4800(5) 0.5311(4) 0.2060(4) 0.0580(15) Uani 1 2 i d . . .
H6 H 0.4161 0.4858 0.2104 0.070 Uiso 1 2 i calc R . .
C7 C 0.6476(5) 0.5052(4) 0.4066(4) 0.0565(15) Uani 1 2 i d . . .
C8 C 0.6351(4) 0.4377(4) 0.4751(4) 0.0564(15) Uani 1 2 i d . . .
C9 C 0.5643(5) 0.3440(5) 0.4623(4) 0.0770(18) Uani 1 2 i d . . .
H9 H 0.5162 0.3198 0.4080 0.092 Uiso 1 2 i calc R . .
C10 C 0.5658(6) 0.2864(5) 0.5315(6) 0.093(2) Uani 1 2 i d . . .
H10 H 0.5194 0.2224 0.5210 0.112 Uiso 1 2 i calc R . .
C11 C 0.6963(6) 0.4064(7) 0.6227(5) 0.095(2) Uani 1 2 i d . . .
H11 H 0.7424 0.4293 0.6781 0.114 Uiso 1 2 i calc R . .
C12 C 0.7024(5) 0.4680(5) 0.5577(5) 0.0746(18) Uani 1 2 i d . . .
H12 H 0.7520 0.5302 0.5696 0.090 Uiso 1 2 i calc R . .
C13 C 0.8807(5) 0.4583(4) 0.2434(3) 0.0513(14) Uani 1 2 i d . . .
C14 C 0.7773(5) 0.3935(4) 0.2309(3) 0.0619(15) Uani 1 2 i d . . .
H14 H 0.7093 0.4226 0.2267 0.074 Uiso 1 2 i calc R . .
C15 C 0.7746(6) 0.2865(5) 0.2248(4) 0.0806(19) Uani 1 2 i d . . .
H15 H 0.7048 0.2443 0.2169 0.097 Uiso 1 2 i calc R . .
C16 C 0.8738(7) 0.2417(5) 0.2301(4) 0.087(2) Uani 1 2 i d . . .
H16 H 0.8715 0.1695 0.2255 0.105 Uiso 1 2 i calc R . .
C17 C 0.9760(6) 0.3042(5) 0.2424(4) 0.0830(19) Uani 1 2 i d . . .
H17 H 1.0434 0.2741 0.2470 0.100 Uiso 1 2 i calc R . .
C18 C 0.9812(5) 0.4126(5) 0.2481(3) 0.0685(16) Uani 1 2 i d . . .
H18 H 1.0514 0.4539 0.2550 0.082 Uiso 1 2 i calc R . .
C19 C 0.9758(4) 0.6599(4) 0.3491(4) 0.0500(13) Uani 1 2 i d . . .
C20 C 0.9913(5) 0.6131(4) 0.4242(4) 0.0626(16) Uani 1 2 i d . . .
H20 H 0.9552 0.5458 0.4223 0.075 Uiso 1 2 i calc R . .
C21 C 1.0601(5) 0.6653(5) 0.5022(4) 0.0781(18) Uani 1 2 i d . . .
H21 H 1.0690 0.6330 0.5525 0.094 Uiso 1 2 i calc R . .
C22 C 1.1152(5) 0.7634(5) 0.5065(4) 0.0786(18) Uani 1 2 i d . . .
H22 H 1.1625 0.7974 0.5589 0.094 Uiso 1 2 i calc R . .
C23 C 1.1003(5) 0.8105(5) 0.4342(5) 0.0770(18) Uani 1 2 i d . . .
H23 H 1.1371 0.8777 0.4370 0.092 Uiso 1 2 i calc R . .
C24 C 1.0309(4) 0.7605(4) 0.3557(4) 0.0600(15) Uani 1 2 i d . . .
H24 H 1.0212 0.7947 0.3067 0.072 Uiso 1 2 i calc R . .
C25 C 0.9514(4) 0.6242(4) 0.1553(3) 0.0481(13) Uani 1 2 i d . . .
C26 C 1.0688(5) 0.6490(4) 0.1607(4) 0.0642(16) Uani 1 2 i d . . .
H26 H 1.1153 0.6511 0.2150 0.077 Uiso 1 2 i calc R . .
C27 C 1.1170(5) 0.6704(5) 0.0866(5) 0.0747(18) Uani 1 2 i d . . .
H27 H 1.1954 0.6892 0.0925 0.090 Uiso 1 2 i calc R . .
C28 C 1.0526(6) 0.6648(5) 0.0050(5) 0.084(2) Uani 1 2 i d . . .
H28 H 1.0864 0.6784 -0.0448 0.101 Uiso 1 2 i calc R . .
C29 C 0.9367(6) 0.6386(5) -0.0023(4) 0.0809(19) Uani 1 2 i d . . .
H29 H 0.8912 0.6331 -0.0577 0.097 Uiso 1 2 i calc R . .
C30 C 0.8876(5) 0.6202(4) 0.0728(4) 0.0645(16) Uani 1 2 i d . . .
H30 H 0.8087 0.6047 0.0672 0.077 Uiso 1 2 i calc R . .
C31 C 0.8319(4) 0.9093(4) 0.2743(4) 0.0619(15) Uani 1 2 i d . . .
C32 C 0.8676(5) 0.8879(4) 0.1907(5) 0.0757(18) Uani 1 2 i d . . .
H32 H 0.8234 0.8384 0.1449 0.091 Uiso 1 2 i calc R . .
C33 C 0.9684(6) 0.9391(6) 0.1740(5) 0.098(2) Uani 1 2 i d . . .
H33 H 0.9921 0.9239 0.1175 0.117 Uiso 1 2 i calc R . .
C34 C 1.0333(6) 1.0128(6) 0.2416(7) 0.104(3) Uani 1 2 i d . . .
H34 H 1.1004 1.0484 0.2302 0.125 Uiso 1 2 i calc R . .
C35 C 1.0007(6) 1.0340(5) 0.3246(6) 0.094(2) Uani 1 2 i d . . .
H35 H 1.0464 1.0827 0.3700 0.113 Uiso 1 2 i calc R . .
C36 C 0.9000(5) 0.9838(4) 0.3423(4) 0.0730(17) Uani 1 2 i d . . .
H36 H 0.8774 0.9996 0.3992 0.088 Uiso 1 2 i calc R . .
C37 C 0.5871(5) 0.8876(4) 0.2416(4) 0.0605(15) Uani 1 2 i d . . .
C38 C 0.5992(6) 0.9695(5) 0.1954(5) 0.104(2) Uani 1 2 i d . . .
H38 H 0.6718 0.9994 0.1896 0.124 Uiso 1 2 i calc R . .
C39 C 0.5041(8) 1.0078(6) 0.1575(6) 0.138(3) Uani 1 2 i d . . .
H39 H 0.5137 1.0650 0.1285 0.165 Uiso 1 2 i calc R . .
C40 C 0.3980(8) 0.9638(7) 0.1620(6) 0.121(3) Uani 1 2 i d . . .
H40 H 0.3350 0.9885 0.1342 0.145 Uiso 1 2 i calc R . .
C41 C 0.3834(5) 0.8823(6) 0.2078(5) 0.089(2) Uani 1 2 i d . . .
H41 H 0.3102 0.8533 0.2129 0.107 Uiso 1 2 i calc R . .
C42 C 0.4759(5) 0.8436(4) 0.2460(4) 0.0708(17) Uani 1 2 i d . . .
H42 H 0.4649 0.7870 0.2754 0.085 Uiso 1 2 i calc R . .
C43 C 0.6972(4) 0.8715(4) 0.4145(4) 0.0568(15) Uani 1 2 i d . . .
C44 C 0.6512(5) 0.9600(5) 0.4500(4) 0.0709(17) Uani 1 2 i d . . .
H44 H 0.6244 1.0039 0.4121 0.085 Uiso 1 2 i calc R . .
C45 C 0.6448(5) 0.9833(5) 0.5422(5) 0.085(2) Uani 1 2 i d . . .
H45 H 0.6150 1.0435 0.5656 0.101 Uiso 1 2 i calc R . .
C46 C 0.6824(5) 0.9183(6) 0.5991(5) 0.086(2) Uani 1 2 i d . . .
H46 H 0.6749 0.9326 0.6602 0.103 Uiso 1 2 i calc R . .
C47 C 0.7311(5) 0.8315(5) 0.5647(5) 0.0843(19) Uani 1 2 i d . . .
H47 H 0.7586 0.7882 0.6030 0.101 Uiso 1 2 i calc R . .
C48 C 0.7392(5) 0.8089(5) 0.4731(5) 0.0699(17) Uani 1 2 i d . . .
H48 H 0.7734 0.7509 0.4506 0.084 Uiso 1 2 i calc R . .
B B 0.6723(5) 0.7175(4) 0.7901(4) 0.078(3) Uani 0.641(11) 2 i d PD A 1
F1 F 0.5616(6) 0.7320(8) 0.7862(7) 0.144(5) Uani 0.641(11) 2 i d PD A 1
F2 F 0.7045(7) 0.6787(8) 0.8651(6) 0.114(4) Uani 0.641(11) 2 i d PD A 1
F3 F 0.6857(11) 0.6486(6) 0.7163(6) 0.170(6) Uani 0.641(11) 2 i d PD A 1
F4 F 0.7368(9) 0.8093(5) 0.7927(7) 0.120(4) Uani 0.641(11) 2 i d PD A 1
B' B 0.6975(8) 0.7232(8) 0.7961(8) 0.078(3) Uani 0.359(11) 2 i d PD A 2
F1' F 0.6021(12) 0.6948(12) 0.7357(12) 0.135(10) Uani 0.359(11) 2 i d PD A 2
F2' F 0.6700(18) 0.7634(16) 0.8775(11) 0.197(10) Uani 0.359(11) 2 i d PD A 2
F3' F 0.7491(9) 0.6371(9) 0.8034(15) 0.134(8) Uani 0.359(11) 2 i d PD A 2
F4' F 0.7681(13) 0.7955(11) 0.7692(12) 0.111(8) Uani 0.359(11) 2 i d PD A 2

loop_
_atom_site_aniso_label
_atom_site_aniso_U_11
_atom_site_aniso_U_22
_atom_site_aniso_U_33
_atom_site_aniso_U_23
_atom_site_aniso_U_13
_atom_site_aniso_U_12
Cu 0.0457(4) 0.0431(4) 0.0703(5) 0.0046(3) 0.0027(3) 0.0007(3)
P1 0.0469(9) 0.0430(9) 0.0551(10) 0.0040(7) 0.0030(7) 0.0041(7)
P2 0.0440(9) 0.0431(9) 0.0750(11) 0.0034(7) 0.0055(7) 0.0011(7)
N1 0.059(3) 0.046(3) 0.054(3) 0.005(2) 0.008(2) 0.008(2)
N2 0.052(3) 0.050(3) 0.060(3) 0.011(2) 0.006(3) 0.002(2)
N3 0.047(3) 0.061(3) 0.079(4) 0.029(3) 0.006(3) -0.008(2)
N4 0.060(4) 0.115(5) 0.114(5) 0.061(4) 0.011(4) 0.011(3)
O1 0.062(3) 0.077(3) 0.078(3) 0.017(2) -0.003(2) -0.024(2)
C1 0.063(4) 0.064(4) 0.063(4) 0.008(3) 0.008(4) 0.009(3)
C2 0.087(5) 0.088(5) 0.062(5) 0.022(3) 0.004(4) 0.026(4)
C3 0.061(5) 0.098(5) 0.075(5) -0.007(4) -0.004(4) 0.018(4)
C4 0.065(5) 0.069(4) 0.070(5) 0.007(4) 0.004(4) 0.005(3)
C5 0.044(4) 0.049(4) 0.064(4) -0.002(3) -0.003(3) 0.001(3)
C6 0.045(4) 0.051(4) 0.078(5) 0.018(3) 0.007(3) 0.000(3)
C7 0.051(4) 0.057(4) 0.058(4) 0.005(3) 0.009(3) -0.001(3)
C8 0.037(3) 0.071(4) 0.064(4) 0.018(3) 0.008(3) 0.005(3)
C9 0.057(4) 0.080(5) 0.093(5) 0.034(4) -0.001(3) -0.010(4)
C10 0.071(5) 0.095(5) 0.116(6) 0.050(5) -0.001(5) -0.013(4)
C11 0.069(5) 0.138(7) 0.087(6) 0.050(5) 0.009(4) 0.012(5)
C12 0.052(4) 0.082(5) 0.088(5) 0.023(4) 0.002(4) -0.001(3)
C13 0.060(4) 0.041(3) 0.049(3) 0.001(2) 0.002(3) 0.008(3)
C14 0.075(5) 0.046(4) 0.062(4) 0.001(3) 0.009(3) 0.014(3)
C15 0.086(5) 0.055(5) 0.095(5) 0.008(3) 0.006(4) 0.002(4)
C16 0.117(7) 0.052(4) 0.091(5) 0.009(3) 0.011(5) 0.009(5)
C17 0.101(6) 0.069(5) 0.083(5) 0.012(4) 0.007(4) 0.041(4)
C18 0.076(5) 0.058(4) 0.074(4) 0.007(3) 0.012(3) 0.026(3)
C19 0.052(3) 0.045(4) 0.052(4) 0.004(3) 0.005(3) 0.010(3)
C20 0.073(4) 0.049(4) 0.059(4) 0.001(3) 0.002(3) 0.000(3)
C21 0.101(5) 0.071(5) 0.056(4) 0.010(4) -0.010(4) 0.011(4)
C22 0.091(5) 0.055(4) 0.074(5) -0.010(4) -0.012(4) 0.001(4)
C23 0.079(5) 0.060(4) 0.082(5) 0.007(4) -0.007(4) -0.008(3)
C24 0.064(4) 0.047(4) 0.064(4) 0.010(3) -0.003(3) 0.000(3)
C25 0.045(4) 0.047(3) 0.050(4) 0.006(3) -0.005(3) 0.013(3)
C26 0.053(4) 0.082(4) 0.057(4) 0.010(3) 0.007(3) 0.013(3)
C27 0.053(4) 0.096(5) 0.079(5) 0.016(4) 0.018(4) 0.020(3)
C28 0.080(5) 0.112(6) 0.065(5) 0.019(4) 0.027(4) 0.009(4)
C29 0.082(6) 0.102(5) 0.054(5) 0.008(4) -0.001(4) 0.011(4)
C30 0.054(4) 0.079(4) 0.060(4) 0.010(3) 0.007(4) 0.008(3)
C31 0.052(4) 0.038(3) 0.097(5) 0.009(3) 0.015(4) 0.010(3)
C32 0.069(5) 0.061(4) 0.099(6) 0.013(4) 0.025(4) 0.002(3)
C33 0.085(5) 0.073(5) 0.145(7) 0.027(5) 0.046(5) 0.008(4)
C34 0.066(5) 0.066(5) 0.192(9) 0.044(6) 0.038(6) 0.001(4)
C35 0.063(5) 0.049(4) 0.163(8) 0.011(4) 0.012(5) -0.009(4)
C36 0.055(4) 0.048(4) 0.110(5) 0.006(4) 0.006(4) 0.001(3)
C37 0.051(4) 0.050(4) 0.078(4) 0.004(3) 0.004(3) 0.011(3)
C38 0.075(5) 0.076(5) 0.168(7) 0.047(5) 0.007(5) 0.018(4)
C39 0.106(7) 0.114(7) 0.212(10) 0.079(6) 0.009(7) 0.042(6)
C40 0.084(7) 0.122(8) 0.152(8) 0.020(6) -0.016(6) 0.037(6)
C41 0.049(4) 0.100(6) 0.109(6) -0.004(4) 0.002(4) 0.013(4)
C42 0.047(4) 0.067(4) 0.086(5) -0.011(3) -0.003(3) 0.006(3)
C43 0.038(3) 0.051(4) 0.075(4) 0.005(3) -0.004(3) -0.001(3)
C44 0.064(4) 0.062(4) 0.078(5) -0.008(3) 0.004(3) 0.009(3)
C45 0.059(4) 0.083(5) 0.098(6) -0.022(5) 0.001(4) 0.019(4)
C46 0.066(5) 0.104(6) 0.076(5) -0.008(5) 0.005(4) -0.002(4)
C47 0.070(5) 0.083(5) 0.088(6) 0.010(4) -0.013(4) -0.004(4)
C48 0.064(4) 0.068(4) 0.064(5) -0.014(4) 0.001(3) -0.005(3)
B 0.084(9) 0.072(7) 0.080(8) 0.019(6) 0.014(8) -0.002(7)
F1 0.098(7) 0.180(9) 0.163(10) 0.061(7) 0.002(6) 0.028(6)
F2 0.092(6) 0.142(9) 0.108(7) 0.049(7) -0.010(5) -0.007(6)
F3 0.259(16) 0.091(6) 0.162(10) -0.010(6) 0.101(10) 0.004(8)
F4 0.131(9) 0.064(5) 0.156(9) 0.009(5) 0.039(6) -0.028(5)
B' 0.084(9) 0.072(7) 0.080(8) 0.019(6) 0.014(8) -0.002(7)
F1' 0.109(13) 0.106(14) 0.153(18) 0.066(13) -0.101(13) -0.085(12)
F2' 0.22(2) 0.26(2) 0.130(16) 0.036(15) 0.091(15) 0.062(18)
F3' 0.069(9) 0.100(11) 0.21(2) 0.026(12) -0.058(11) -0.003(7)
F4' 0.056(8) 0.176(18) 0.100(11) 0.075(11) -0.008(8) -0.052(9)

loop_
_atom_type_symbol
_atom_type_description
_atom_type_scat_dispersion_real
_atom_type_scat_dispersion_imag
_atom_type_scat_source
C C 0.0033 0.0016 'International Tables Vol C Tables 4.2.6.8 and 6.1.1.4'
H H 0.0000 0.0000 'International Tables Vol C Tables 4.2.6.8 and 6.1.1.4'
N N 0.0061 0.0033 'International Tables Vol C Tables 4.2.6.8 and 6.1.1.4'
O O 0.0106 0.0060 'International Tables Vol C Tables 4.2.6.8 and 6.1.1.4'
B B 0.0013 0.0007 'International Tables Vol C Tables 4.2.6.8 and 6.1.1.4'
F F 0.0171 0.0103 'International Tables Vol C Tables 4.2.6.8 and 6.1.1.4'
P P 0.1023 0.0942 'International Tables Vol C Tables 4.2.6.8 and 6.1.1.4'
Cu Cu 0.3201 1.2651 'International Tables Vol C Tables 4.2.6.8 and 6.1.1.4'

loop_
_geom_angle_atom_site_label_1
_geom_angle_atom_site_label_2
_geom_angle_atom_site_label_3
_geom_angle
_geom_angle_site_symmetry_1
_geom_angle_site_symmetry_3
_geom_angle_publ_flag
N2 Cu N1 76.72(18) . . ?
N2 Cu P1 115.68(13) . . ?
N1 Cu P1 124.55(12) . . ?
N2 Cu P2 118.53(11) . . ?
N1 Cu P2 98.91(11) . . ?
P1 Cu P2 116.08(5) . . ?
C25 P1 C19 104.1(2) . . ?
C25 P1 C13 102.2(2) . . ?
C19 P1 C13 104.0(2) . . ?
C25 P1 Cu 113.75(17) . . ?
C19 P1 Cu 113.50(16) . . ?
C13 P1 Cu 117.67(19) . . ?
C43 P2 C37 103.1(3) . . ?
C43 P2 C31 105.4(3) . . ?
C37 P2 C31 104.0(3) . . ?
C43 P2 Cu 117.2(2) . . ?
C37 P2 Cu 113.99(17) . . ?
C31 P2 Cu 111.85(18) . . ?
C1 N1 C5 117.5(5) . . ?
C1 N1 Cu 129.9(4) . . ?
C5 N1 Cu 111.6(4) . . ?
C6 N2 N3 115.8(4) . . ?
C6 N2 Cu 114.0(4) . . ?
N3 N2 Cu 130.2(3) . . ?
C7 N3 N2 120.5(4) . . ?
C7 N3 H3A 119.8 . . ?
N2 N3 H3A 119.8 . . ?
C10 N4 C11 116.1(6) . . ?
N1 C1 C2 123.9(6) . . ?
N1 C1 H1 118.1 . . ?
C2 C1 H1 118.1 . . ?
C3 C2 C1 118.1(6) . . ?
C3 C2 H2 120.9 . . ?
C1 C2 H2 120.9 . . ?
C4 C3 C2 118.7(6) . . ?
C4 C3 H3 120.7 . . ?
C2 C3 H3 120.7 . . ?
C3 C4 C5 120.1(6) . . ?
C3 C4 H4 120.0 . . ?
C5 C4 H4 120.0 . . ?
N1 C5 C4 121.7(6) . . ?
N1 C5 C6 118.1(5) . . ?
C4 C5 C6 120.1(6) . . ?
N2 C6 C5 119.1(5) . . ?
N2 C6 H6 120.5 . . ?
C5 C6 H6 120.5 . . ?
O1 C7 N3 120.6(5) . . ?
O1 C7 C8 122.8(5) . . ?
N3 C7 C8 116.6(5) . . ?
C12 C8 C9 116.5(5) . . ?
C12 C8 C7 117.8(5) . . ?
C9 C8 C7 125.6(6) . . ?
C8 C9 C10 119.1(6) . . ?
C8 C9 H9 120.4 . . ?
C10 C9 H9 120.4 . . ?
N4 C10 C9 124.2(6) . . ?
N4 C10 H10 117.9 . . ?
C9 C10 H10 117.9 . . ?
N4 C11 C12 124.0(7) . . ?
N4 C11 H11 118.0 . . ?
C12 C11 H11 118.0 . . ?
C8 C12 C11 120.0(6) . . ?
C8 C12 H12 120.0 . . ?
C11 C12 H12 120.0 . . ?
C14 C13 C18 118.5(5) . . ?
C14 C13 P1 117.9(4) . . ?
C18 C13 P1 123.5(4) . . ?
C15 C14 C13 120.7(5) . . ?
C15 C14 H14 119.6 . . ?
C13 C14 H14 119.6 . . ?
C16 C15 C14 120.7(6) . . ?
C16 C15 H15 119.7 . . ?
C14 C15 H15 119.7 . . ?
C17 C16 C15 119.3(6) . . ?
C17 C16 H16 120.3 . . ?
C15 C16 H16 120.3 . . ?
C16 C17 C18 121.2(6) . . ?
C16 C17 H17 119.4 . . ?
C18 C17 H17 119.4 . . ?
C13 C18 C17 119.5(6) . . ?
C13 C18 H18 120.2 . . ?
C17 C18 H18 120.2 . . ?
C20 C19 C24 117.4(5) . . ?
C20 C19 P1 122.1(4) . . ?
C24 C19 P1 120.2(4) . . ?
C19 C20 C21 120.6(5) . . ?
C19 C20 H20 119.7 . . ?
C21 C20 H20 119.7 . . ?
C22 C21 C20 120.9(6) . . ?
C22 C21 H21 119.5 . . ?
C20 C21 H21 119.5 . . ?
C23 C22 C21 119.2(6) . . ?
C23 C22 H22 120.4 . . ?
C21 C22 H22 120.4 . . ?
C22 C23 C24 121.0(6) . . ?
C22 C23 H23 119.5 . . ?
C24 C23 H23 119.5 . . ?
C23 C24 C19 120.9(5) . . ?
C23 C24 H24 119.6 . . ?
C19 C24 H24 119.6 . . ?
C30 C25 C26 116.9(5) . . ?
C30 C25 P1 117.7(4) . . ?
C26 C25 P1 125.5(4) . . ?
C27 C26 C25 120.9(5) . . ?
C27 C26 H26 119.6 . . ?
C25 C26 H26 119.6 . . ?
C28 C27 C26 121.5(6) . . ?
C28 C27 H27 119.2 . . ?
C26 C27 H27 119.2 . . ?
C27 C28 C29 118.6(6) . . ?
C27 C28 H28 120.7 . . ?
C29 C28 H28 120.7 . . ?
C28 C29 C30 120.0(6) . . ?
C28 C29 H29 120.0 . . ?
C30 C29 H29 120.0 . . ?
C25 C30 C29 122.1(5) . . ?
C25 C30 H30 118.9 . . ?
C29 C30 H30 118.9 . . ?
C32 C31 C36 118.7(5) . . ?
C32 C31 P2 119.0(5) . . ?
C36 C31 P2 122.1(5) . . ?
C31 C32 C33 120.7(6) . . ?
C31 C32 H32 119.6 . . ?
C33 C32 H32 119.6 . . ?
C34 C33 C32 119.6(7) . . ?
C34 C33 H33 120.2 . . ?
C32 C33 H33 120.2 . . ?
C35 C34 C33 120.7(7) . . ?
C35 C34 H34 119.7 . . ?
C33 C34 H34 119.7 . . ?
C34 C35 C36 120.6(7) . . ?
C34 C35 H35 119.7 . . ?
C36 C35 H35 119.7 . . ?
C35 C36 C31 119.8(6) . . ?
C35 C36 H36 120.1 . . ?
C31 C36 H36 120.1 . . ?
C38 C37 C42 117.4(6) . . ?
C38 C37 P2 124.8(5) . . ?
C42 C37 P2 117.8(5) . . ?
C37 C38 C39 120.5(7) . . ?
C37 C38 H38 119.8 . . ?
C39 C38 H38 119.8 . . ?
C40 C39 C38 121.1(8) . . ?
C40 C39 H39 119.5 . . ?
C38 C39 H39 119.5 . . ?
C39 C40 C41 119.7(8) . . ?
C39 C40 H40 120.2 . . ?
C41 C40 H40 120.2 . . ?
C42 C41 C40 120.2(7) . . ?
C42 C41 H41 119.9 . . ?
C40 C41 H41 119.9 . . ?
C41 C42 C37 121.2(6) . . ?
C41 C42 H42 119.4 . . ?
C37 C42 H42 119.4 . . ?
C44 C43 C48 118.6(6) . . ?
C44 C43 P2 123.8(5) . . ?
C48 C43 P2 117.6(5) . . ?
C43 C44 C45 120.2(6) . . ?
C43 C44 H44 119.9 . . ?
C45 C44 H44 119.9 . . ?
C46 C45 C44 120.7(6) . . ?
C46 C45 H45 119.7 . . ?
C44 C45 H45 119.7 . . ?
C45 C46 C47 119.4(7) . . ?
C45 C46 H46 120.3 . . ?
C47 C46 H46 120.3 . . ?
C46 C47 C48 120.1(6) . . ?
C46 C47 H47 120.0 . . ?
C48 C47 H47 120.0 . . ?
C47 C48 C43 120.9(6) . . ?
C47 C48 H48 119.5 . . ?
C43 C48 H48 119.5 . . ?
F4 B F1 109.8(3) . . ?
F4 B F2 109.5(3) . . ?
F1 B F2 109.4(3) . . ?
F4 B F3 109.8(3) . . ?
F1 B F3 109.0(3) . . ?
F2 B F3 109.3(3) . . ?
F4' B' F1' 110.4(5) . . ?
F4' B' F2' 109.2(5) . . ?
F1' B' F2' 109.6(5) . . ?
F4' B' F3' 110.2(5) . . ?
F1' B' F3' 108.4(5) . . ?
F2' B' F3' 109.1(5) . . ?

loop_
_geom_bond_atom_site_label_1
_geom_bond_atom_site_label_2
_geom_bond_distance
_geom_bond_site_symmetry_2
_geom_bond_publ_flag
Cu N2 2.156(4) . ?
Cu N1 2.158(4) . ?
Cu P1 2.2636(15) . ?
Cu P2 2.2796(15) . ?
P1 C25 1.812(5) . ?
P1 C19 1.826(5) . ?
P1 C13 1.829(5) . ?
P2 C43 1.801(6) . ?
P2 C37 1.819(6) . ?
P2 C31 1.827(6) . ?
N1 C1 1.329(6) . ?
N1 C5 1.349(6) . ?
N2 C6 1.279(6) . ?
N2 N3 1.376(5) . ?
N3 C7 1.372(6) . ?
N3 H3A 0.8600 . ?
N4 C10 1.319(7) . ?
N4 C11 1.322(8) . ?
O1 C7 1.207(6) . ?
C1 C2 1.383(7) . ?
C1 H1 0.9300 . ?
C2 C3 1.376(8) . ?
C2 H2 0.9300 . ?
C3 C4 1.374(8) . ?
C3 H3 0.9300 . ?
C4 C5 1.376(7) . ?
C4 H4 0.9300 . ?
C5 C6 1.417(7) . ?
C6 H6 0.9300 . ?
C7 C8 1.479(7) . ?
C8 C12 1.374(7) . ?
C8 C9 1.382(7) . ?
C9 C10 1.387(8) . ?
C9 H9 0.9300 . ?
C10 H10 0.9300 . ?
C11 C12 1.375(8) . ?
C11 H11 0.9300 . ?
C12 H12 0.9300 . ?
C13 C14 1.392(7) . ?
C13 C18 1.393(7) . ?
C14 C15 1.380(7) . ?
C14 H14 0.9300 . ?
C15 C16 1.372(8) . ?
C15 H15 0.9300 . ?
C16 C17 1.367(8) . ?
C16 H16 0.9300 . ?
C17 C18 1.396(7) . ?
C17 H17 0.9300 . ?
C18 H18 0.9300 . ?
C19 C20 1.380(6) . ?
C19 C24 1.386(6) . ?
C20 C21 1.383(7) . ?
C20 H20 0.9300 . ?
C21 C22 1.363(7) . ?
C21 H21 0.9300 . ?
C22 C23 1.345(7) . ?
C22 H22 0.9300 . ?
C23 C24 1.382(7) . ?
C23 H23 0.9300 . ?
C24 H24 0.9300 . ?
C25 C30 1.372(6) . ?
C25 C26 1.391(7) . ?
C26 C27 1.375(7) . ?
C26 H26 0.9300 . ?
C27 C28 1.360(7) . ?
C27 H27 0.9300 . ?
C28 C29 1.373(8) . ?
C28 H28 0.9300 . ?
C29 C30 1.384(7) . ?
C29 H29 0.9300 . ?
C30 H30 0.9300 . ?
C31 C32 1.379(7) . ?
C31 C36 1.401(7) . ?
C32 C33 1.382(8) . ?
C32 H32 0.9300 . ?
C33 C34 1.376(9) . ?
C33 H33 0.9300 . ?
C34 C35 1.352(9) . ?
C34 H34 0.9300 . ?
C35 C36 1.382(8) . ?
C35 H35 0.9300 . ?
C36 H36 0.9300 . ?
C37 C38 1.376(8) . ?
C37 C42 1.400(7) . ?
C38 C39 1.386(9) . ?
C38 H38 0.9300 . ?
C39 C40 1.346(10) . ?
C39 H39 0.9300 . ?
C40 C41 1.370(9) . ?
C40 H40 0.9300 . ?
C41 C42 1.366(8) . ?
C41 H41 0.9300 . ?
C42 H42 0.9300 . ?
C43 C44 1.386(7) . ?
C43 C48 1.387(7) . ?
C44 C45 1.391(8) . ?
C44 H44 0.9300 . ?
C45 C46 1.376(8) . ?
C45 H45 0.9300 . ?
C46 C47 1.380(8) . ?
C46 H46 0.9300 . ?
C47 C48 1.386(7) . ?
C47 H47 0.9300 . ?
C48 H48 0.9300 . ?
B F4 1.346(3) . ?
B F1 1.347(3) . ?
B F2 1.349(3) . ?
B F3 1.349(3) . ?
B' F4' 1.345(4) . ?
B' F1' 1.347(4) . ?
B' F2' 1.349(4) . ?
B' F3' 1.350(4) . ?

loop_
_geom_hbond_atom_site_label_D
_geom_hbond_atom_site_label_H
_geom_hbond_atom_site_label_A
_geom_hbond_distance_DH
_geom_hbond_distance_HA
_geom_hbond_distance_DA
_geom_hbond_angle_DHA
_geom_hbond_site_symmetry_A
N3 H3A F1 0.86 2.75 3.295(12) 122.4 2_666
N3 H3A F3 0.86 2.40 3.220(12) 158.7 2_666
N3 H3A F1' 0.86 2.19 2.920(12) 142.6 2_666

loop_
_geom_torsion_atom_site_label_1
_geom_torsion_atom_site_label_2
_geom_torsion_atom_site_label_3
_geom_torsion_atom_site_label_4
_geom_torsion
_geom_torsion_site_symmetry_1
_geom_torsion_site_symmetry_2
_geom_torsion_site_symmetry_3
_geom_torsion_site_symmetry_4
_geom_torsion_publ_flag
N2 Cu P1 C25 134.2(2) . . . . ?
N1 Cu P1 C25 43.0(2) . . . . ?
P2 Cu P1 C25 -80.12(18) . . . . ?
N2 Cu P1 C19 -107.0(2) . . . . ?
N1 Cu P1 C19 161.8(2) . . . . ?
P2 Cu P1 C19 38.7(2) . . . . ?
N2 Cu P1 C13 14.8(2) . . . . ?
N1 Cu P1 C13 -76.5(2) . . . . ?
P2 Cu P1 C13 160.38(18) . . . . ?
N2 Cu P2 C43 54.9(3) . . . . ?
N1 Cu P2 C43 134.6(2) . . . . ?
P1 Cu P2 C43 -89.7(2) . . . . ?
N2 Cu P2 C37 -65.6(3) . . . . ?
N1 Cu P2 C37 14.1(3) . . . . ?
P1 Cu P2 C37 149.8(2) . . . . ?
N2 Cu P2 C31 176.7(3) . . . . ?
N1 Cu P2 C31 -103.6(3) . . . . ?
P1 Cu P2 C31 32.1(2) . . . . ?
N2 Cu N1 C1 174.3(5) . . . . ?
P1 Cu N1 C1 -73.5(4) . . . . ?
P2 Cu N1 C1 56.9(4) . . . . ?
N2 Cu N1 C5 6.1(3) . . . . ?
P1 Cu N1 C5 118.3(3) . . . . ?
P2 Cu N1 C5 -111.3(3) . . . . ?
N1 Cu N2 C6 -3.5(4) . . . . ?
P1 Cu N2 C6 -125.7(3) . . . . ?
P2 Cu N2 C6 89.5(4) . . . . ?
N1 Cu N2 N3 173.6(4) . . . . ?
P1 Cu N2 N3 51.4(4) . . . . ?
P2 Cu N2 N3 -93.3(4) . . . . ?
C6 N2 N3 C7 178.6(5) . . . . ?
Cu N2 N3 C7 1.5(6) . . . . ?
C5 N1 C1 C2 0.0(7) . . . . ?
Cu N1 C1 C2 -167.6(4) . . . . ?
N1 C1 C2 C3 -0.7(9) . . . . ?
C1 C2 C3 C4 0.4(9) . . . . ?
C2 C3 C4 C5 0.4(9) . . . . ?
C1 N1 C5 C4 0.9(7) . . . . ?
Cu N1 C5 C4 170.8(4) . . . . ?
C1 N1 C5 C6 -177.9(4) . . . . ?
Cu N1 C5 C6 -8.1(6) . . . . ?
C3 C4 C5 N1 -1.2(8) . . . . ?
C3 C4 C5 C6 177.7(5) . . . . ?
N3 N2 C6 C5 -177.2(4) . . . . ?
Cu N2 C6 C5 0.4(6) . . . . ?
N1 C5 C6 N2 5.5(7) . . . . ?
C4 C5 C6 N2 -173.4(5) . . . . ?
N2 N3 C7 O1 4.8(8) . . . . ?
N2 N3 C7 C8 -176.2(4) . . . . ?
O1 C7 C8 C12 18.8(8) . . . . ?
N3 C7 C8 C12 -160.3(5) . . . . ?
O1 C7 C8 C9 -158.6(6) . . . . ?
N3 C7 C8 C9 22.4(8) . . . . ?
C12 C8 C9 C10 -0.6(8) . . . . ?
C7 C8 C9 C10 176.8(5) . . . . ?
C11 N4 C10 C9 -1.9(10) . . . . ?
C8 C9 C10 N4 2.0(10) . . . . ?
C10 N4 C11 C12 0.6(10) . . . . ?
C9 C8 C12 C11 -0.5(8) . . . . ?
C7 C8 C12 C11 -178.1(5) . . . . ?
N4 C11 C12 C8 0.6(10) . . . . ?
C25 P1 C13 C14 -120.9(4) . . . . ?
C19 P1 C13 C14 131.0(4) . . . . ?
Cu P1 C13 C14 4.5(5) . . . . ?
C25 P1 C13 C18 56.5(5) . . . . ?
C19 P1 C13 C18 -51.6(5) . . . . ?
Cu P1 C13 C18 -178.1(4) . . . . ?
C18 C13 C14 C15 1.0(8) . . . . ?
P1 C13 C14 C15 178.5(4) . . . . ?
C13 C14 C15 C16 -0.5(9) . . . . ?
C14 C15 C16 C17 0.5(9) . . . . ?
C15 C16 C17 C18 -1.0(9) . . . . ?
C14 C13 C18 C17 -1.5(7) . . . . ?
P1 C13 C18 C17 -178.9(4) . . . . ?
C16 C17 C18 C13 1.6(9) . . . . ?
C25 P1 C19 C20 -139.4(4) . . . . ?
C13 P1 C19 C20 -32.7(5) . . . . ?
Cu P1 C19 C20 96.4(4) . . . . ?
C25 P1 C19 C24 46.6(5) . . . . ?
C13 P1 C19 C24 153.3(4) . . . . ?
Cu P1 C19 C24 -77.6(4) . . . . ?
C24 C19 C20 C21 -0.5(8) . . . . ?
P1 C19 C20 C21 -174.6(4) . . . . ?
C19 C20 C21 C22 -0.8(9) . . . . ?
C20 C21 C22 C23 1.3(9) . . . . ?
C21 C22 C23 C24 -0.6(9) . . . . ?
C22 C23 C24 C19 -0.7(9) . . . . ?
C20 C19 C24 C23 1.2(8) . . . . ?
P1 C19 C24 C23 175.5(4) . . . . ?
C19 P1 C25 C30 -158.4(4) . . . . ?
C13 P1 C25 C30 93.6(4) . . . . ?
Cu P1 C25 C30 -34.4(4) . . . . ?
C19 P1 C25 C26 20.7(5) . . . . ?
C13 P1 C25 C26 -87.3(5) . . . . ?
Cu P1 C25 C26 144.7(4) . . . . ?
C30 C25 C26 C27 1.3(8) . . . . ?
P1 C25 C26 C27 -177.8(4) . . . . ?
C25 C26 C27 C28 -2.2(9) . . . . ?
C26 C27 C28 C29 1.0(9) . . . . ?
C27 C28 C29 C30 1.1(10) . . . . ?
C26 C25 C30 C29 0.7(8) . . . . ?
P1 C25 C30 C29 179.9(4) . . . . ?
C28 C29 C30 C25 -2.0(9) . . . . ?
C43 P2 C31 C32 172.9(5) . . . . ?
C37 P2 C31 C32 -78.9(5) . . . . ?
Cu P2 C31 C32 44.5(5) . . . . ?
C43 P2 C31 C36 -1.5(5) . . . . ?
C37 P2 C31 C36 106.6(5) . . . . ?
Cu P2 C31 C36 -129.9(4) . . . . ?
C36 C31 C32 C33 -0.2(9) . . . . ?
P2 C31 C32 C33 -174.8(5) . . . . ?
C31 C32 C33 C34 -0.4(10) . . . . ?
C32 C33 C34 C35 1.3(11) . . . . ?
C33 C34 C35 C36 -1.6(11) . . . . ?
C34 C35 C36 C31 1.0(10) . . . . ?
C32 C31 C36 C35 -0.1(8) . . . . ?
P2 C31 C36 C35 174.3(4) . . . . ?
C43 P2 C37 C38 110.3(6) . . . . ?
C31 P2 C37 C38 0.5(6) . . . . ?
Cu P2 C37 C38 -121.6(5) . . . . ?
C43 P2 C37 C42 -70.5(4) . . . . ?
C31 P2 C37 C42 179.7(4) . . . . ?
Cu P2 C37 C42 57.6(4) . . . . ?
C42 C37 C38 C39 1.8(10) . . . . ?
P2 C37 C38 C39 -179.0(6) . . . . ?
C37 C38 C39 C40 -2.4(13) . . . . ?
C38 C39 C40 C41 2.6(14) . . . . ?
C39 C40 C41 C42 -2.3(12) . . . . ?
C40 C41 C42 C37 1.8(10) . . . . ?
C38 C37 C42 C41 -1.6(9) . . . . ?
P2 C37 C42 C41 179.2(5) . . . . ?
C37 P2 C43 C44 -26.3(5) . . . . ?
C31 P2 C43 C44 82.5(5) . . . . ?
Cu P2 C43 C44 -152.4(4) . . . . ?
C37 P2 C43 C48 153.1(4) . . . . ?
C31 P2 C43 C48 -98.1(4) . . . . ?
Cu P2 C43 C48 27.0(5) . . . . ?
C48 C43 C44 C45 -1.7(8) . . . . ?
P2 C43 C44 C45 177.6(4) . . . . ?
C43 C44 C45 C46 -1.0(9) . . . . ?
C44 C45 C46 C47 2.8(9) . . . . ?
C45 C46 C47 C48 -1.7(9) . . . . ?
C46 C47 C48 C43 -1.0(9) . . . . ?
C44 C43 C48 C47 2.7(8) . . . . ?
P2 C43 C48 C47 -176.6(4) . . . . ?
